data_2205300
loop_
_publ_author_name
'\"Oz\,celik, Suzan'
'Din\,cer, Muharrem'
'Sar\?ip\?inar, Emin'
'Y\?ilmaz, \,Ci\(gdem'

_publ_section_title
5-(4-Methoxybenzoyl)-4-(4-methoxyphenyl)-1-[1-(4-methoxyphenyl)ethylideneamino]pyrimidin-2(1<i>H</i>)-one
_journal_issue 3
_journal_name_full 'Acta Crystallographica Section E'
_journal_page_first o622
_journal_page_last o624
_journal_paper_doi 10.1107/S1600536805003703
_journal_volume 61
_journal_year 2005
_chemical_formula_iupac 'C28 H25 N3 O5'
_chemical_formula_moiety 'C28 H25 N3 O5'
_chemical_formula_sum 'C28 H25 N3 O5'
_chemical_formula_weight 483.51
_chemical_name_systematic
;
5-(4-Methoxybenzoyl)-4-(4-methoxyphenyl)-1-[1-(4-
methoxyphenyl)ethylideneamino]pyrimidin-2(1H)-one
;
_space_group_IT_number 2
_symmetry_cell_setting triclinic
_symmetry_space_group_name_Hall '-P 1'
_symmetry_space_group_name_H-M 'P -1'
_atom_sites_solution_hydrogens geom
_atom_sites_solution_primary direct
_atom_sites_solution_secondary difmap
_audit_creation_method SHELXL-97
_cell_angle_alpha 92.522(9)
_cell_angle_beta 104.923(8)
_cell_angle_gamma 106.330(8)
_cell_formula_units_Z 2
_cell_length_a 8.9010(10)
_cell_length_b 10.5060(12)
_cell_length_c 14.5942(15)
_cell_measurement_reflns_used 14135
_cell_measurement_temperature 296
_cell_measurement_theta_max 28.82
_cell_measurement_theta_min 2.04
_cell_volume 1255.5(3)
_computing_cell_refinement X-AREA
_computing_data_collection 'X-AREA (Stoe & Cie, 2002)'
_computing_data_reduction 'X-RED32 (Stoe & Cie, 2002)'
_computing_molecular_graphics
;
Ortep-3 for Windows (Farrugia, 1997) and PLATON (Spek, 1997)
;
_computing_publication_material 'WinGX (Farrugia, 1999)'
_computing_structure_refinement 'SHELXL97 (Sheldrick, 1997)'
_computing_structure_solution
;
SHELXS97 (Sheldrick, 1997) or SHELXS86 (Sheldrick, 1990)?
;
_diffrn_ambient_temperature 296
_diffrn_detector_area_resol_mean 6.67
_diffrn_measured_fraction_theta_full 1.000
_diffrn_measured_fraction_theta_max 1.000
_diffrn_measurement_device_type 'STOE IPDS-II'
_diffrn_measurement_method '\w scans'
_diffrn_radiation_monochromator 'plane graphite'
_diffrn_radiation_source 'sealed X-ray tube'
_diffrn_radiation_type MoK\a
_diffrn_radiation_wavelength 0.71073
_diffrn_reflns_av_R_equivalents 0.0404
_diffrn_reflns_av_sigmaI/netI 0.0447
_diffrn_reflns_limit_h_max 10
_diffrn_reflns_limit_h_min -9
_diffrn_reflns_limit_k_max 12
_diffrn_reflns_limit_k_min -12
_diffrn_reflns_limit_l_max 17
_diffrn_reflns_limit_l_min -17
_diffrn_reflns_number 11921
_diffrn_reflns_theta_full 25.00
_diffrn_reflns_theta_max 25.00
_diffrn_reflns_theta_min 2.04
_diffrn_standards_decay_% 0
_diffrn_standards_interval_count 0
_diffrn_standards_number 0
_exptl_absorpt_coefficient_mu 0.089
_exptl_absorpt_correction_T_max 0.9945
_exptl_absorpt_correction_T_min 0.9762
_exptl_absorpt_correction_type integration
_exptl_absorpt_process_details '(X-RED32; Stoe & Cie, 2002)'
_exptl_crystal_colour colorless
_exptl_crystal_density_diffrn 1.279
_exptl_crystal_density_method 'not measured'
_exptl_crystal_description prism
_exptl_crystal_F_000 508
_exptl_crystal_size_max 0.290
_exptl_crystal_size_mid 0.203
_exptl_crystal_size_min 0.070
_refine_diff_density_max 0.165
_refine_diff_density_min -0.121
_refine_ls_extinction_coef 0.0085(10)
_refine_ls_extinction_expression Fc^*^=kFc[1+0.001xFc^2^\l^3^/sin(2\q)]^-1/4^
_refine_ls_extinction_method SHELXL97
_refine_ls_goodness_of_fit_ref 1.005
_refine_ls_hydrogen_treatment constr
_refine_ls_matrix_type full
_refine_ls_number_parameters 345
_refine_ls_number_reflns 4430
_refine_ls_number_restraints 57
_refine_ls_restrained_S_all 1.005
_refine_ls_R_factor_all 0.0851
_refine_ls_R_factor_gt 0.0405
_refine_ls_shift/su_max 0.001
_refine_ls_shift/su_mean 0.000
_refine_ls_structure_factor_coef Fsqd
_refine_ls_weighting_details 'calc w=1/[\s^2^(Fo^2^)+(0.0355P)^2^] where P=(Fo^2^+2Fc^2^)/3'
_refine_ls_weighting_scheme calc
_refine_ls_wR_factor_gt 0.0798
_refine_ls_wR_factor_ref 0.0889
_reflns_number_gt 2541
_reflns_number_total 4430
_reflns_threshold_expression I>2\s(I)
_cod_data_source_file lh6345.cif
_cod_data_source_block 3
_cod_database_code 2205300
_cod_database_fobs_code 2205300

loop_
_symmetry_equiv_pos_as_xyz
'x, y, z'
'-x, -y, -z'

loop_
_atom_site_label
_atom_site_fract_x
_atom_site_fract_y
_atom_site_fract_z
_atom_site_U_iso_or_equiv
_atom_site_adp_type
_atom_site_calc_flag
_atom_site_refinement_flags
_atom_site_occupancy
_atom_site_disorder_assembly
_atom_site_disorder_group
_atom_site_type_symbol
O1 0.30554(18) 0.93530(14) -0.07870(9) 0.0644(4) Uani d . 1 . . O
O2 0.4336(2) 0.91452(14) 0.35615(9) 0.0736(5) Uani d . 1 . . O
O3 1.1015(2) 1.38070(19) 0.48392(11) 0.0860(5) Uani d . 1 . . O
O4 0.42354(19) 1.59372(14) 0.31504(10) 0.0658(4) Uani d . 1 . . O
O5A 0.0230(15) 0.1551(10) -0.2473(7) 0.102(4) Uani d PDU 0.50(3) A 1 O
O5B 0.0082(12) 0.1517(10) -0.2452(8) 0.089(4) Uani d PDU 0.50(3) A 2 O
N1 0.3363(2) 1.06937(16) 0.05661(10) 0.0530(4) Uani d . 1 . . N
N2 0.3194(2) 0.84127(15) 0.05963(10) 0.0508(4) Uani d . 1 . . N
N3 0.2897(2) 0.71072(16) 0.01429(11) 0.0557(4) Uani d . 1 . . N
C1 0.3839(2) 1.08621(19) 0.15060(12) 0.0471(5) Uani d . 1 . . C
C2 0.3218(2) 0.9511(2) 0.00671(13) 0.0515(5) Uani d . 1 . . C
C3 0.3791(2) 0.8613(2) 0.15514(13) 0.0508(5) Uani d . 1 . . C
H3 0.3929 0.7896 0.1879 0.061 Uiso calc R 1 . . H
C4 0.4195(2) 0.98360(19) 0.20487(12) 0.0469(5) Uani d . 1 . . C
C5 0.4972(3) 0.99744(19) 0.31053(13) 0.0516(5) Uani d . 1 . . C
C6 0.6533(2) 1.10181(19) 0.35537(12) 0.0473(5) Uani d . 1 . . C
C7 0.7161(3) 1.1195(2) 0.45427(13) 0.0586(6) Uani d . 1 . . C
H7 0.6560 1.0681 0.4905 0.070 Uiso calc R 1 . . H
C8 0.8642(3) 1.2103(2) 0.49989(14) 0.0631(6) Uani d . 1 . . C
H8 0.9039 1.2205 0.5661 0.076 Uiso calc R 1 . . H
C9 0.9536(3) 1.2865(2) 0.44647(14) 0.0615(6) Uani d . 1 . . C
C10 0.8940(3) 1.2702(2) 0.34786(14) 0.0629(6) Uani d . 1 . . C
H10 0.9551 1.3213 0.3120 0.075 Uiso calc R 1 . . H
C11 0.7463(3) 1.1795(2) 0.30289(13) 0.0536(5) Uani d . 1 . . C
H11 0.7073 1.1696 0.2366 0.064 Uiso calc R 1 . . H
C12 1.1663(3) 1.4071(3) 0.58554(16) 0.0982(9) Uani d . 1 . . C
H12A 1.2700 1.4752 0.6018 0.147 Uiso calc R 1 . . H
H12B 1.1800 1.3268 0.6107 0.147 Uiso calc R 1 . . H
H12C 1.0924 1.4368 0.6124 0.147 Uiso calc R 1 . . H
C13 0.3921(2) 1.21733(19) 0.19665(13) 0.0479(5) Uani d . 1 . . C
C14 0.3425(3) 1.2299(2) 0.27832(13) 0.0546(5) Uani d . 1 . . C
H14 0.3035 1.1537 0.3057 0.066 Uiso calc R 1 . . H
C15 0.3498(3) 1.3531(2) 0.31995(14) 0.0558(5) Uani d . 1 . . C
H15 0.3152 1.3595 0.3744 0.067 Uiso calc R 1 . . H
C16 0.4090(2) 1.4666(2) 0.27987(13) 0.0520(5) Uani d . 1 . . C
C17 0.4573(3) 1.4549(2) 0.19780(14) 0.0604(6) Uani d . 1 . . C
H17 0.4963 1.5310 0.1703 0.072 Uiso calc R 1 . . H
C18 0.4480(3) 1.3324(2) 0.15677(14) 0.0563(5) Uani d . 1 . . C
H18 0.4798 1.3262 0.1012 0.068 Uiso calc R 1 . . H
C19 0.3949(4) 1.6134(2) 0.40520(16) 0.0840(8) Uani d . 1 . . C
H19A 0.4096 1.7065 0.4214 0.126 Uiso calc R 1 . . H
H19B 0.4704 1.5847 0.4531 0.126 Uiso calc R 1 . . H
H19C 0.2854 1.5623 0.4021 0.126 Uiso calc R 1 . . H
C20 0.1477(3) 0.66005(19) -0.04623(13) 0.0495(5) Uani d . 1 . . C
C21 0.1167(3) 0.52614(19) -0.09597(13) 0.0500(5) Uani d . 1 A . C
C22 0.2273(3) 0.4545(2) -0.07239(14) 0.0599(6) Uani d . 1 . . C
H22 0.3237 0.4917 -0.0238 0.072 Uiso calc R 1 . . H
C23 0.1975(3) 0.3283(2) -0.11965(15) 0.0680(6) Uani d . 1 A . C
H23 0.2718 0.2807 -0.1020 0.082 Uiso calc R 1 . . H
C24 0.0560(3) 0.2746(2) -0.19317(15) 0.0622(6) Uani d DU 1 . . C
C25 -0.0553(3) 0.3427(2) -0.21729(15) 0.0632(6) Uani d . 1 A . C
H25 -0.1513 0.3054 -0.2661 0.076 Uiso calc R 1 . . H
C26 -0.0253(3) 0.4664(2) -0.16936(14) 0.0584(5) Uani d . 1 . . C
H26 -0.1022 0.5118 -0.1864 0.070 Uiso calc R 1 A . H
C27A 0.1439(19) 0.0948(15) -0.2491(12) 0.115(4) Uani d PDU 0.50(3) A 1 C
H27A 0.0937 0.0044 -0.2796 0.173 Uiso calc PR 0.50(3) A 1 H
H27B 0.2070 0.0949 -0.1849 0.173 Uiso calc PR 0.50(3) A 1 H
H27C 0.2140 0.1438 -0.2842 0.173 Uiso calc PR 0.50(3) A 1 H
C27B 0.1012(18) 0.0633(11) -0.2071(15) 0.106(5) Uani d PDU 0.50(3) A 2 C
H27D 0.0681 -0.0162 -0.2516 0.160 Uiso calc PR 0.50(3) A 2 H
H27E 0.0817 0.0399 -0.1475 0.160 Uiso calc PR 0.50(3) A 2 H
H27F 0.2153 0.1077 -0.1971 0.160 Uiso calc PR 0.50(3) A 2 H
C28 0.0152(3) 0.7245(2) -0.06781(16) 0.0661(6) Uani d . 1 . . C
H28A 0.0523 0.8107 -0.0305 0.099 Uiso calc R 1 . . H
H28B -0.0788 0.6694 -0.0523 0.099 Uiso calc R 1 . . H
H28C -0.0133 0.7348 -0.1345 0.099 Uiso calc R 1 . . H

loop_
_atom_site_aniso_label
_atom_site_aniso_U_11
_atom_site_aniso_U_22
_atom_site_aniso_U_33
_atom_site_aniso_U_12
_atom_site_aniso_U_13
_atom_site_aniso_U_23
O1 0.0810(11) 0.0726(10) 0.0346(8) 0.0162(8) 0.0158(7) 0.0026(7)
O2 0.0996(13) 0.0594(9) 0.0448(8) -0.0002(9) 0.0173(8) 0.0114(7)
O3 0.0622(11) 0.1141(14) 0.0576(9) -0.0020(10) 0.0103(8) -0.0068(9)
O4 0.0885(12) 0.0542(9) 0.0600(9) 0.0301(8) 0.0212(8) 0.0039(7)
O5A 0.156(8) 0.063(6) 0.084(6) 0.034(5) 0.036(5) -0.024(4)
O5B 0.069(5) 0.078(6) 0.098(7) 0.039(4) -0.028(4) -0.008(4)
N1 0.0625(11) 0.0555(11) 0.0379(9) 0.0167(9) 0.0105(8) 0.0055(8)
N2 0.0608(11) 0.0482(10) 0.0362(8) 0.0116(8) 0.0083(8) -0.0027(8)
N3 0.0646(12) 0.0518(10) 0.0431(9) 0.0124(9) 0.0095(9) -0.0038(8)
C1 0.0465(12) 0.0510(12) 0.0421(11) 0.0117(10) 0.0130(9) 0.0050(9)
C2 0.0502(13) 0.0583(13) 0.0401(11) 0.0110(10) 0.0087(9) 0.0043(10)
C3 0.0598(13) 0.0507(12) 0.0385(10) 0.0138(10) 0.0114(9) 0.0033(9)
C4 0.0545(13) 0.0457(12) 0.0372(10) 0.0115(10) 0.0117(9) 0.0041(9)
C5 0.0696(15) 0.0463(12) 0.0397(10) 0.0182(11) 0.0164(10) 0.0027(9)
C6 0.0601(13) 0.0483(11) 0.0333(9) 0.0181(10) 0.0116(9) 0.0010(8)
C7 0.0689(15) 0.0640(14) 0.0386(11) 0.0142(12) 0.0148(10) 0.0046(10)
C8 0.0669(15) 0.0780(16) 0.0356(10) 0.0159(13) 0.0077(10) -0.0008(10)
C9 0.0548(14) 0.0723(15) 0.0498(12) 0.0127(12) 0.0111(11) -0.0045(11)
C10 0.0629(15) 0.0782(16) 0.0428(12) 0.0114(13) 0.0188(11) 0.0032(11)
C11 0.0582(14) 0.0633(13) 0.0369(10) 0.0159(12) 0.0126(10) 0.0020(10)
C12 0.0755(18) 0.128(2) 0.0580(15) 0.0036(17) -0.0036(13) -0.0128(15)
C13 0.0515(12) 0.0499(12) 0.0422(10) 0.0168(10) 0.0112(9) 0.0056(9)
C14 0.0649(14) 0.0540(13) 0.0494(11) 0.0202(11) 0.0206(10) 0.0097(10)
C15 0.0635(14) 0.0623(14) 0.0474(11) 0.0258(11) 0.0179(10) 0.0080(10)
C16 0.0545(13) 0.0508(13) 0.0505(11) 0.0215(10) 0.0088(10) 0.0039(10)
C17 0.0737(16) 0.0528(13) 0.0565(13) 0.0174(11) 0.0229(11) 0.0104(11)
C18 0.0687(15) 0.0554(13) 0.0460(11) 0.0179(11) 0.0195(10) 0.0063(10)
C19 0.136(2) 0.0710(16) 0.0586(14) 0.0503(16) 0.0304(15) 0.0050(12)
C20 0.0519(13) 0.0536(12) 0.0407(10) 0.0099(11) 0.0160(10) 0.0042(9)
C21 0.0552(13) 0.0511(12) 0.0402(10) 0.0096(11) 0.0152(9) 0.0034(9)
C22 0.0594(14) 0.0611(14) 0.0510(12) 0.0144(12) 0.0066(10) 0.0024(11)
C23 0.0750(17) 0.0641(15) 0.0651(14) 0.0301(13) 0.0108(12) 0.0067(12)
C24 0.0766(17) 0.0535(13) 0.0504(12) 0.0161(13) 0.0126(12) -0.0022(11)
C25 0.0625(15) 0.0628(14) 0.0524(12) 0.0129(12) 0.0048(11) -0.0065(11)
C26 0.0590(14) 0.0602(14) 0.0500(12) 0.0167(11) 0.0079(10) -0.0008(10)
C27A 0.179(9) 0.107(7) 0.088(7) 0.099(7) 0.024(5) 0.017(4)
C27B 0.126(8) 0.077(5) 0.116(9) 0.058(5) 0.006(6) -0.002(5)
C28 0.0560(14) 0.0675(15) 0.0711(14) 0.0150(12) 0.0178(11) -0.0041(12)

loop_
_atom_type_symbol
_atom_type_description
_atom_type_scat_dispersion_real
_atom_type_scat_dispersion_imag
_atom_type_scat_source
C C 0.0033 0.0016 'International Tables Vol C Tables 4.2.6.8 and 6.1.1.4'
H H 0.0000 0.0000 'International Tables Vol C Tables 4.2.6.8 and 6.1.1.4'
N N 0.0061 0.0033 'International Tables Vol C Tables 4.2.6.8 and 6.1.1.4'
O O 0.0106 0.0060 'International Tables Vol C Tables 4.2.6.8 and 6.1.1.4'

loop_
_geom_angle_atom_site_label_1
_geom_angle_atom_site_label_2
_geom_angle_atom_site_label_3
_geom_angle
C9 O3 C12 118.36(18)
C16 O4 C19 118.09(16)
C24 O5A C27A 122.3(9)
C24 O5B C27B 115.1(7)
C1 N1 C2 120.47(17)
C3 N2 C2 120.43(16)
C3 N2 N3 116.72(16)
C2 N2 N3 121.36(14)
C20 N3 N2 115.12(17)
N1 C1 C4 122.40(17)
N1 C1 C13 115.59(17)
C4 C1 C13 121.97(16)
O1 C2 N1 124.14(19)
O1 C2 N2 119.71(18)
N1 C2 N2 116.10(16)
N2 C3 C4 121.45(19)
N2 C3 H3 119.3
C4 C3 H3 119.3
C3 C4 C1 116.00(17)
C3 C4 C5 117.15(17)
C1 C4 C5 126.85(17)
O2 C5 C6 121.51(17)
O2 C5 C4 118.09(18)
C6 C5 C4 120.19(16)
C7 C6 C11 117.89(19)
C7 C6 C5 119.02(17)
C11 C6 C5 122.99(17)
C8 C7 C6 121.84(19)
C8 C7 H7 119.1
C6 C7 H7 119.1
C7 C8 C9 119.21(19)
C7 C8 H8 120.4
C9 C8 H8 120.4
O3 C9 C8 124.44(19)
O3 C9 C10 115.54(19)
C8 C9 C10 120.0(2)
C11 C10 C9 120.4(2)
C11 C10 H10 119.8
C9 C10 H10 119.8
C10 C11 C6 120.60(18)
C10 C11 H11 119.7
C6 C11 H11 119.7
O3 C12 H12A 109.5
O3 C12 H12B 109.5
H12A C12 H12B 109.5
O3 C12 H12C 109.5
H12A C12 H12C 109.5
H12B C12 H12C 109.5
C18 C13 C14 117.96(18)
C18 C13 C1 119.71(16)
C14 C13 C1 122.31(17)
C15 C14 C13 121.53(18)
C15 C14 H14 119.2
C13 C14 H14 119.2
C16 C15 C14 119.40(18)
C16 C15 H15 120.3
C14 C15 H15 120.3
O4 C16 C15 124.72(17)
O4 C16 C17 115.83(18)
C15 C16 C17 119.45(18)
C18 C17 C16 120.62(19)
C18 C17 H17 119.7
C16 C17 H17 119.7
C17 C18 C13 121.02(18)
C17 C18 H18 119.5
C13 C18 H18 119.5
O4 C19 H19A 109.5
O4 C19 H19B 109.5
H19A C19 H19B 109.5
O4 C19 H19C 109.5
H19A C19 H19C 109.5
H19B C19 H19C 109.5
N3 C20 C21 115.77(19)
N3 C20 C28 125.59(18)
C21 C20 C28 118.63(18)
C22 C21 C26 117.03(19)
C22 C21 C20 121.74(19)
C26 C21 C20 121.2(2)
C21 C22 C23 121.5(2)
C21 C22 H22 119.3
C23 C22 H22 119.3
C24 C23 C22 119.1(2)
C24 C23 H23 120.4
C22 C23 H23 120.4
C25 C24 O5B 113.4(3)
C25 C24 O5A 116.9(5)
C25 C24 C23 120.5(2)
O5B C24 C23 126.1(3)
O5A C24 C23 122.6(5)
C24 C25 C26 119.7(2)
C24 C25 H25 120.1
C26 C25 H25 120.1
C25 C26 C21 122.1(2)
C25 C26 H26 119.0
C21 C26 H26 119.0
O5A C27A H27A 109.5
O5A C27A H27B 109.5
H27A C27A H27B 109.5
O5A C27A H27C 109.5
H27A C27A H27C 109.5
H27B C27A H27C 109.5
O5B C27B H27D 109.5
O5B C27B H27E 109.5
H27D C27B H27E 109.5
O5B C27B H27F 109.5
H27D C27B H27F 109.5
H27E C27B H27F 109.5
C20 C28 H28A 109.5
C20 C28 H28B 109.5
H28A C28 H28B 109.5
C20 C28 H28C 109.5
H28A C28 H28C 109.5
H28B C28 H28C 109.5

loop_
_geom_bond_atom_site_label_1
_geom_bond_atom_site_label_2
_geom_bond_distance
_geom_bond_publ_flag
O1 C2 1.216(2) ?
O2 C5 1.221(2) ?
O3 C9 1.364(3) ?
O3 C12 1.429(3) ?
O4 C16 1.368(2) ?
O4 C19 1.421(2) ?
O5A C24 1.368(8) ?
O5A C27A 1.399(10) ?
O5B C24 1.365(8) ?
O5B C27B 1.448(10) ?
N1 C1 1.315(2) ?
N1 C2 1.369(2) yes
N2 C3 1.341(2) yes
N2 C2 1.415(2) yes
N2 N3 1.419(2) ?
N3 C20 1.291(2) ?
C1 C4 1.424(2) ?
C1 C13 1.480(3) ?
C3 C4 1.353(3) ?
C3 H3 0.9300 ?
C4 C5 1.501(2) ?
C5 C6 1.474(3) ?
C6 C7 1.390(2) ?
C6 C11 1.393(2) ?
C7 C8 1.370(3) ?
C7 H7 0.9300 ?
C8 C9 1.378(3) ?
C8 H8 0.9300 ?
C9 C10 1.384(3) ?
C10 C11 1.365(3) ?
C10 H10 0.9300 ?
C11 H11 0.9300 ?
C12 H12A 0.9600 ?
C12 H12B 0.9600 ?
C12 H12C 0.9600 ?
C13 C18 1.386(3) ?
C13 C14 1.386(2) ?
C14 C15 1.383(3) ?
C14 H14 0.9300 ?
C15 C16 1.381(3) ?
C15 H15 0.9300 ?
C16 C17 1.384(3) ?
C17 C18 1.367(3) ?
C17 H17 0.9300 ?
C18 H18 0.9300 ?
C19 H19A 0.9600 ?
C19 H19B 0.9600 ?
C19 H19C 0.9600 ?
C20 C21 1.473(3) ?
C20 C28 1.492(3) ?
C21 C22 1.385(3) ?
C21 C26 1.391(3) ?
C22 C23 1.390(3) ?
C22 H22 0.9300 ?
C23 C24 1.381(3) ?
C23 H23 0.9300 ?
C24 C25 1.363(3) ?
C25 C26 1.370(3) ?
C25 H25 0.9300 ?
C26 H26 0.9300 ?
C27A H27A 0.9600 ?
C27A H27B 0.9600 ?
C27A H27C 0.9600 ?
C27B H27D 0.9600 ?
C27B H27E 0.9600 ?
C27B H27F 0.9600 ?
C28 H28A 0.9600 ?
C28 H28B 0.9600 ?
C28 H28C 0.9600 ?

loop_
_geom_hbond_atom_site_label_D
_geom_hbond_atom_site_label_H
_geom_hbond_atom_site_label_A
_geom_hbond_site_symmetry_A
_geom_hbond_distance_DH
_geom_hbond_distance_HA
_geom_hbond_distance_DA
_geom_hbond_angle_DHA
C28 H28A O1 . 0.96 2.56 2.939(3) 104
C28 H28A N2 . 0.96 2.33 2.763(3) 107
C27A H27B O1 1_545 0.96 2.52 3.308(16) 140
C7 H7 O2 2_676 0.93 2.58 3.358(2) 142
C11 H11 O1 2_675 0.93 2.47 3.307(2) 150
C19 H19A O2 1_565 0.96 2.40 3.217(3) 143

loop_
_geom_torsion_atom_site_label_1
_geom_torsion_atom_site_label_2
_geom_torsion_atom_site_label_3
_geom_torsion_atom_site_label_4
_geom_torsion
C3 N2 N3 C20 130.76(18)
C2 N2 N3 C20 -63.1(2)
C2 N1 C1 C4 -1.2(3)
C2 N1 C1 C13 -178.93(18)
C1 N1 C2 O1 -167.12(19)
C1 N1 C2 N2 15.6(3)
C3 N2 C2 O1 162.20(19)
N3 N2 C2 O1 -3.4(3)
C3 N2 C2 N1 -20.4(3)
N3 N2 C2 N1 174.02(17)
C2 N2 C3 C4 10.4(3)
N3 N2 C3 C4 176.60(18)
N2 C3 C4 C1 4.4(3)
N2 C3 C4 C5 -175.38(17)
N1 C1 C4 C3 -9.2(3)
C13 C1 C4 C3 168.30(19)
N1 C1 C4 C5 170.45(19)
C13 C1 C4 C5 -12.0(3)
C3 C4 C5 O2 -48.0(3)
C1 C4 C5 O2 132.3(2)
C3 C4 C5 C6 126.9(2)
C1 C4 C5 C6 -52.8(3)
O2 C5 C6 C7 -10.4(3)
C4 C5 C6 C7 174.92(18)
O2 C5 C6 C11 166.02(19)
C4 C5 C6 C11 -8.7(3)
C11 C6 C7 C8 0.3(3)
C5 C6 C7 C8 176.88(19)
C6 C7 C8 C9 0.0(3)
C12 O3 C9 C8 -2.8(4)
C12 O3 C9 C10 177.1(2)
C7 C8 C9 O3 179.4(2)
C7 C8 C9 C10 -0.5(3)
O3 C9 C10 C11 -179.3(2)
C8 C9 C10 C11 0.6(3)
C9 C10 C11 C6 -0.2(3)
C7 C6 C11 C10 -0.2(3)
C5 C6 C11 C10 -176.6(2)
N1 C1 C13 C18 -38.8(3)
C4 C1 C13 C18 143.52(19)
N1 C1 C13 C14 140.02(19)
C4 C1 C13 C14 -37.7(3)
C18 C13 C14 C15 -0.7(3)
C1 C13 C14 C15 -179.5(2)
C13 C14 C15 C16 -0.5(3)
C19 O4 C16 C15 8.0(3)
C19 O4 C16 C17 -172.4(2)
C14 C15 C16 O4 -179.3(2)
C14 C15 C16 C17 1.1(3)
O4 C16 C17 C18 179.9(2)
C15 C16 C17 C18 -0.5(3)
C16 C17 C18 C13 -0.7(3)
C14 C13 C18 C17 1.3(3)
C1 C13 C18 C17 -179.9(2)
N2 N3 C20 C21 178.29(14)
N2 N3 C20 C28 -2.7(3)
N3 C20 C21 C22 5.9(3)
C28 C20 C21 C22 -173.17(18)
N3 C20 C21 C26 -173.72(17)
C28 C20 C21 C26 7.2(3)
C26 C21 C22 C23 -0.3(3)
C20 C21 C22 C23 -179.92(18)
C21 C22 C23 C24 1.5(3)
C27B O5B C24 C25 -165.4(12)
C27B O5B C24 O5A 66(8)
C27B O5B C24 C23 11.8(16)
C27A O5A C24 C25 161.1(13)
C27A O5A C24 O5B -145(10)
C27A O5A C24 C23 -16.5(17)
C22 C23 C24 C25 -1.9(3)
C22 C23 C24 O5B -178.9(8)
C22 C23 C24 O5A 175.5(7)
O5B C24 C25 C26 178.5(7)
O5A C24 C25 C26 -176.4(7)
C23 C24 C25 C26 1.2(3)
C24 C25 C26 C21 0.1(3)
C22 C21 C26 C25 -0.5(3)
C20 C21 C26 C25 179.14(19)
